data_2002733
loop_
_publ_author_name
'Hansen, T'
'Mueller-Buschbaum, Hk'
'Walz, L'

_publ_section_title
;
Einkristallroentgenstrukturanalyse an Quecksilberchromat(VI): Hg3 O2 Cr
O4
;
_journal_name_full
;
Zeitschrift fuer Naturforschung, Teil B. Anorganische Chemie,
Organische Chemie (42,1987-)
;
_journal_page_first 47
_journal_page_last 50
_journal_volume 50
_journal_year 1995
_chemical_formula_structural 'Hg3 O2 (Cr O4)'
_chemical_formula_sum 'Cr Hg3 O6'
_chemical_name_systematic 'Trimercury dioxide chromate(V)'
_space_group_IT_number 154
_symmetry_cell_setting trigonal
_symmetry_Int_Tables_number 154
_symmetry_space_group_name_Hall 'P 32 2"'
_symmetry_space_group_name_H-M 'P 32 2 1'
_cell_angle_alpha 90
_cell_angle_beta 90
_cell_angle_gamma 120
_cell_formula_units_Z 3
_cell_length_a 7.137(1)
_cell_length_b 7.137(1)
_cell_length_c 10.017(2)
_cell_volume 441.9
_refine_ls_R_factor_all 0.0768
_cod_database_code 2002733

loop_
_symmetry_equiv_pos_as_xyz
x,y,z
-y,x-y,2/3+z
y-x,-x,1/3+z
y,x,-z
x-y,-y,1/3-z
-x,y-x,2/3-z

loop_
_atom_site_aniso_label
_atom_site_aniso_U_11
_atom_site_aniso_U_12
_atom_site_aniso_U_13
_atom_site_aniso_U_22
_atom_site_aniso_U_23
_atom_site_aniso_U_33
Hg1 0.0136(3) 0.0069(2) 0.0018(2) 0.0122(3) 0.0026(2) 0.0193(2)
Hg2 0.0129(2) 0.0056(2) 0.0004(2) 0.0111(3) 0.0009(3) 0.0179(3)
Cr1 0.0113(8) 0.0054(8) -0.0002(6) 0.011(2) -0.0004(12) 0.0194(14)

loop_
_atom_site_label
_atom_site_type_symbol
_atom_site_symmetry_multiplicity
_atom_site_Wyckoff_symbol
_atom_site_fract_x
_atom_site_fract_y
_atom_site_fract_z
_atom_site_occupancy
_atom_site_attached_hydrogens
_atom_site_calc_flag
Hg1 Hg2+ 6 c 0.68172(12) 0.18750(6) 0.02520(5) 1. 0 d
Hg2 Hg2+ 3 a 0.29899(11) 0. 0.6667 1. 0 d
Cr1 Cr6+ 3 a 0.7766(5) 0. 0.6667 1. 0 d
O1 O2- 6 c 0.8405(12) 0.5161(12) 0.9491(8) 1. 0 d
O2 O2- 6 c 0.2518(39) 0.0317(39) 0.9238(22) 0.5 0 d
O3 O2- 6 c 0.1285(34) 0.9885(32) 0.9280(24) 0.5 0 d
O4 O2- 6 c 0.3417(44) 0.4156(48) 0.8838(31) 0.5 0 d
O5 O2- 6 c 0.2785(37) 0.4159(37) 0.8913(24) 0.5 0 d

loop_
_atom_type_symbol
_atom_type_oxidation_number
Hg2+ 2.000
Cr6+ 6.000
O2- -2.000
